data_4300426
_journal_name_full 'Inorganic Chemistry'
_journal_paper_doi 10.1021/ic0512835
_journal_year 2006
_chemical_formula_sum 'C14.38 H19.5 Ag2 B2.5 F8.63 N5.13 O'
_chemical_formula_weight 686.74
_space_group_IT_number 12
_symmetry_cell_setting monoclinic
_symmetry_space_group_name_Hall '-C 2y'
_symmetry_space_group_name_H-M 'C 1 2/m 1'
_cell_angle_alpha 90.00
_cell_angle_beta 113.100(2)
_cell_angle_gamma 90.00
_cell_formula_units_Z 8
_cell_length_a 13.5924(15)
_cell_length_b 27.841(3)
_cell_length_c 13.2811(15)
_cell_measurement_temperature 273(2)
_cell_volume 4623.0(9)
_diffrn_ambient_temperature 273(2)
_exptl_crystal_density_diffrn 1.973
_cod_depositor_comments
;
The following automatic conversions were performed:
'_symmetry_cell_setting' value 'Monoclinic' changed to 'monoclinic'
according to '/home/saulius/struct/CIF-dictionaries/cif_core.dic'
dictionary named 'cif_core.dic' version 2.4.1 from 2010-06-29.

Automatic conversion script
Id: cif_fix_enum 1527 2010-12-29 10:47:43Z saulius 
;
_cod_original_sg_symbol_H-M 'C 2/m'
_cod_original_formula_sum 'C14.38 H19.50 Ag2 B2.50 F8.63 N5.13 O'
_cod_database_code 4300426

loop_
_symmetry_equiv_pos_as_xyz
'x, y, z'
'-x, y, -z'
'x+1/2, y+1/2, z'
'-x+1/2, y+1/2, -z'
'-x, -y, -z'
'x, -y, z'
'-x+1/2, -y+1/2, -z'
'x+1/2, -y+1/2, z'

loop_
_atom_site_label
_atom_site_type_symbol
_atom_site_fract_x
_atom_site_fract_y
_atom_site_fract_z
_atom_site_U_iso_or_equiv
_atom_site_adp_type
_atom_site_occupancy
_atom_site_symmetry_multiplicity
_atom_site_calc_flag
_atom_site_refinement_flags
_atom_site_disorder_assembly
_atom_site_disorder_group
Ag1 Ag 1.12108(5) 1.26915(3) 1.59705(5) 0.0307(2) Uani 1 1 d . . .
Ag2 Ag 1.22751(10) 1.5000 1.97876(8) 0.0371(3) Uani 1 2 d S . .
Ag3 Ag 1.02423(16) 1.0000 1.2944(2) 0.0585(9) Uani 0.630(5) 2 d SP . 1
N4 N 1.0242(12) 1.0773(6) 1.2872(13) 0.062(5) Uani 0.630(5) 1 d P . 1
H4A H 1.0190 1.0856 1.2198 0.074 Uiso 0.630(5) 1 calc PR . 1
H4B H 0.9641 1.0876 1.2935 0.074 Uiso 0.630(5) 1 calc PR . 1
O2 O 1.389(3) 1.0000 1.823(3) 0.160(14) Uiso 0.630(5) 2 d SP . 1
C7 C 1.1075(11) 1.1026(5) 1.3607(14) 0.077(5) Uani 0.630(5) 1 d P . 1
H7A H 1.1719 1.0913 1.3535 0.093 Uiso 0.630(5) 1 calc PR . 1
H7B H 1.1131 1.0932 1.4330 0.093 Uiso 0.630(5) 1 calc PR . 1
Ag3A Ag 1.0671(4) 1.0000 1.3852(4) 0.0753(16) Uiso 0.370(5) 2 d SP . 2
N4A N 1.060(3) 1.0831(12) 1.399(3) 0.071(9) Uiso 0.370(5) 1 d P . 2
H4A1 H 0.9909 1.0926 1.3667 0.085 Uiso 0.370(5) 1 calc PR . 2
H4A2 H 1.0833 1.0913 1.4702 0.085 Uiso 0.370(5) 1 calc PR . 2
N6A N 1.129(3) 1.0000 1.535(3) 0.049(9) Uiso 0.370(5) 2 d SP . 2
C15A C 1.177(3) 1.0000 1.625(3) 0.037(8) Uiso 0.370(5) 2 d SP . 2
C16A C 1.239(2) 1.0000 1.741(2) 0.023(7) Uiso 0.370(5) 2 d SP . 2
H16A H 1.2468 0.9677 1.7677 0.035 Uiso 0.185(2) 1 calc PR . 2
H16B H 1.2042 1.0191 1.7768 0.035 Uiso 0.185(2) 1 calc PR . 2
H16C H 1.3086 1.0132 1.7546 0.035 Uiso 0.185(2) 1 calc PR . 2
O3A O 1.4783(18) 1.0000 1.9648(16) 0.030(5) Uiso 0.370(5) 2 d SP . 2
C7A C 1.1075(11) 1.1026(5) 1.3607(14) 0.077(5) Uani 0.370(5) 1 d P . 2
H7A1 H 1.0821 1.0922 1.2851 0.093 Uiso 0.370(5) 1 calc PR . 2
H7A2 H 1.1806 1.0914 1.3963 0.093 Uiso 0.370(5) 1 calc PR . 2
B1 B 0.7376(18) 0.6337(9) 0.753(2) 0.039(8) Uani 0.55(2) 1 d PD A 1
F1 F 0.8329(12) 0.6145(6) 0.8109(11) 0.059(5) Uani 0.55(2) 1 d PD A 1
F2 F 0.6742(10) 0.6325(5) 0.8166(9) 0.054(5) Uani 0.55(2) 1 d PD A 1
F3 F 0.6823(13) 0.6071(6) 0.6586(11) 0.049(4) Uani 0.55(2) 1 d PD A 1
F4 F 0.7439(16) 0.6801(5) 0.7253(17) 0.057(5) Uani 0.55(2) 1 d PD A 1
B1A B 0.749(2) 0.6284(10) 0.727(3) 0.064(18) Uani 0.45(2) 1 d PD A 2
F1A F 0.8535(14) 0.6359(10) 0.764(3) 0.103(10) Uani 0.45(2) 1 d PD A 2
F2A F 0.7268(19) 0.5996(8) 0.8035(15) 0.098(9) Uani 0.45(2) 1 d PD A 2
F3A F 0.720(2) 0.6001(7) 0.6334(15) 0.068(7) Uani 0.45(2) 1 d PD A 2
F4A F 0.692(3) 0.6691(10) 0.711(2) 0.091(11) Uani 0.45(2) 1 d PD A 2
B3 B 1.3058(13) 1.0000 1.2962(13) 0.037(4) Uani 0.778(12) 2 d SP . 1
F8 F 1.3943(11) 1.0000 1.2590(12) 0.071(4) Uani 0.778(12) 2 d SP . 1
F9 F 1.2502(18) 0.9640(8) 1.2407(15) 0.198(12) Uani 0.778(12) 1 d P . 1
F10 F 1.314(5) 1.0000 1.3989(12) 0.19(2) Uani 0.778(12) 2 d SP . 1
B3A B 1.3058(13) 1.0000 1.2962(13) 0.037(4) Uani 0.222(12) 2 d SP . 2
F8A F 1.398(3) 1.0182(11) 1.352(3) 0.071(4) Uani 0.222(12) 1 d P . 2
F9A F 1.326(7) 0.953(4) 1.293(6) 0.198(12) Uani 0.222(12) 1 d P . 2
F10A F 1.26(2) 1.0000 1.364(7) 0.19(2) Uani 0.222(12) 2 d SP . 2
N1 N 1.1240(5) 1.2880(3) 1.7576(6) 0.0278(16) Uani 1 1 d . . .
N2 N 1.2258(6) 1.4231(2) 1.9679(6) 0.0310(17) Uani 1 1 d . . .
H2A H 1.2687 1.4140 1.9342 0.037 Uiso 1 1 calc R . .
H2B H 1.2529 1.4108 2.0361 0.037 Uiso 1 1 calc R . .
N3 N 1.1153(5) 1.2304(3) 1.4519(6) 0.0265(15) Uani 1 1 d . . .
N5 N 1.1272(7) 1.3517(3) 1.5230(9) 0.052(2) Uani 1 1 d . . .
C1 C 1.1192(8) 1.4028(3) 1.9087(8) 0.036(2) Uani 1 1 d . . .
H1A H 1.0849 1.4201 1.8403 0.043 Uiso 1 1 calc R . .
H1B H 1.0766 1.4078 1.9518 0.043 Uiso 1 1 calc R . .
C2 C 1.1201(7) 1.3497(3) 1.8840(7) 0.0290(19) Uani 1 1 d . . .
C3 C 1.1234(7) 1.3350(3) 1.7860(7) 0.0272(18) Uani 1 1 d . . .
H3 H 1.1254 1.3584 1.7368 0.033 Uiso 1 1 calc R . .
C4 C 1.1219(7) 1.2549(3) 1.8299(7) 0.0262(18) Uani 1 1 d . . .
H4 H 1.1226 1.2226 1.8120 0.031 Uiso 1 1 calc R . .
C5 C 1.1189(7) 1.2664(3) 1.9303(8) 0.032(2) Uani 1 1 d . . .
H5 H 1.1180 1.2425 1.9788 0.038 Uiso 1 1 calc R . .
C6 C 1.1171(7) 1.3142(3) 1.9565(7) 0.0282(19) Uani 1 1 d . . .
H6 H 1.1138 1.3227 2.0228 0.034 Uiso 1 1 calc R . .
C8 C 1.1114(7) 1.1557(4) 1.3600(8) 0.042(3) Uani 1 1 d . . .
C9 C 1.1057(7) 1.1833(3) 1.4443(7) 0.032(2) Uani 1 1 d . . .
H9 H 1.0942 1.1673 1.5001 0.038 Uiso 1 1 calc R . .
C10 C 1.1309(6) 1.2533(4) 1.3715(7) 0.032(2) Uani 1 1 d . . .
H10 H 1.1373 1.2866 1.3743 0.039 Uiso 1 1 calc R . .
C11 C 1.1378(7) 1.2286(5) 1.2827(7) 0.047(3) Uani 1 1 d . . .
H11 H 1.1498 1.2454 1.2280 0.057 Uiso 1 1 calc R . .
C12 C 1.1269(8) 1.1798(5) 1.2768(8) 0.048(3) Uani 1 1 d . . .
H12 H 1.1299 1.1630 1.2175 0.057 Uiso 1 1 calc R . .
C13 C 1.1101(7) 1.3858(4) 1.4737(9) 0.043(2) Uani 1 1 d . . .
C14 C 1.0915(12) 1.4287(4) 1.4100(11) 0.078(5) Uani 1 1 d . . .
H14C H 1.1137 1.4240 1.3505 0.118 Uiso 1 1 calc R . .
H14B H 1.1316 1.4546 1.4552 0.118 Uiso 1 1 calc R . .
H14A H 1.0166 1.4364 1.3815 0.118 Uiso 1 1 calc R . .
F7 F 1.0781(5) 0.8942(2) 1.0764(5) 0.0536(17) Uani 1 1 d . . .
F6 F 1.0000 0.8230(3) 1.0000 0.064(3) Uani 1 2 d S . .
F5 F 0.9254(11) 0.8627(6) 1.0842(12) 0.156(5) Uani 1 1 d . . .
B2 B 0.977(2) 0.8664(11) 1.0147(19) 0.122(10) Uani 1 1 d . . .
O1 O 1.0000 1.0000 1.0000 0.182(15) Uiso 1 4 d S . .

loop_
_atom_site_aniso_label
_atom_site_aniso_U_11
_atom_site_aniso_U_22
_atom_site_aniso_U_33
_atom_site_aniso_U_23
_atom_site_aniso_U_13
_atom_site_aniso_U_12
Ag1 0.0290(4) 0.0349(4) 0.0284(4) -0.0094(3) 0.0116(3) -0.0022(3)
Ag2 0.0637(7) 0.0182(5) 0.0327(6) 0.000 0.0224(5) 0.000
Ag3 0.0394(11) 0.0394(11) 0.0739(19) 0.000 -0.0024(10) 0.000
N4 0.052(9) 0.058(10) 0.047(9) 0.017(8) -0.010(7) -0.018(8)
C7 0.064(9) 0.047(8) 0.109(12) -0.034(8) 0.021(9) 0.006(7)
C7A 0.064(9) 0.047(8) 0.109(12) -0.034(8) 0.021(9) 0.006(7)
B1 0.056(17) 0.039(15) 0.014(11) 0.018(10) 0.005(12) -0.007(12)
F1 0.054(10) 0.055(9) 0.045(8) -0.016(6) -0.003(6) 0.014(7)
F2 0.069(9) 0.049(8) 0.048(7) 0.010(6) 0.029(6) -0.002(6)
F3 0.072(10) 0.043(8) 0.021(7) -0.008(6) 0.007(6) 0.002(7)
F4 0.086(13) 0.037(7) 0.062(9) -0.002(6) 0.045(10) -0.011(8)
B1A 0.07(3) 0.09(4) 0.03(2) -0.01(2) 0.02(2) -0.05(3)
F1A 0.048(11) 0.091(18) 0.16(3) -0.041(18) 0.035(14) -0.034(11)
F2A 0.14(2) 0.115(19) 0.076(13) 0.053(12) 0.081(14) 0.026(15)
F3A 0.115(18) 0.054(11) 0.022(9) -0.006(7) 0.013(10) 0.026(12)
F4A 0.14(3) 0.08(2) 0.077(16) 0.037(16) 0.069(19) 0.078(19)
B3 0.037(9) 0.030(8) 0.029(9) 0.000 -0.004(7) 0.000
F8 0.062(7) 0.073(9) 0.072(9) 0.000 0.021(7) 0.000
F9 0.22(2) 0.29(2) 0.146(15) -0.174(16) 0.143(16) -0.22(2)
F10 0.44(7) 0.090(11) 0.015(12) 0.000 0.06(2) 0.000
B3A 0.037(9) 0.030(8) 0.029(9) 0.000 -0.004(7) 0.000
F8A 0.062(7) 0.073(9) 0.072(9) 0.000 0.021(7) 0.000
F9A 0.22(2) 0.29(2) 0.146(15) -0.174(16) 0.143(16) -0.22(2)
F10A 0.44(7) 0.090(11) 0.015(12) 0.000 0.06(2) 0.000
N1 0.018(3) 0.030(4) 0.031(4) -0.003(3) 0.006(3) -0.004(3)
N2 0.044(4) 0.020(4) 0.029(4) 0.004(3) 0.014(3) -0.001(3)
N3 0.021(3) 0.031(4) 0.024(4) -0.001(3) 0.006(3) -0.001(3)
N5 0.045(5) 0.033(5) 0.078(7) 0.012(5) 0.024(5) 0.006(4)
C1 0.048(6) 0.020(5) 0.038(5) -0.004(4) 0.015(5) 0.004(4)
C2 0.032(5) 0.020(4) 0.031(5) -0.003(4) 0.008(4) 0.003(4)
C3 0.028(4) 0.020(4) 0.028(5) -0.002(4) 0.005(4) 0.001(4)
C4 0.031(4) 0.016(4) 0.029(5) 0.000(3) 0.008(4) -0.002(3)
C5 0.031(5) 0.026(5) 0.039(5) -0.001(4) 0.014(4) -0.003(4)
C6 0.030(5) 0.028(5) 0.023(4) -0.004(4) 0.006(4) 0.000(4)
C8 0.029(5) 0.057(7) 0.036(5) -0.010(5) 0.006(4) 0.013(5)
C9 0.022(4) 0.038(5) 0.030(5) -0.002(4) 0.006(4) 0.004(4)
C10 0.018(4) 0.045(6) 0.028(5) -0.001(4) 0.002(3) 0.001(4)
C11 0.025(5) 0.100(10) 0.014(4) 0.005(5) 0.005(4) 0.003(6)
C12 0.028(5) 0.072(8) 0.032(6) -0.029(6) 0.000(4) 0.002(5)
C13 0.026(5) 0.038(6) 0.049(6) 0.001(5) -0.001(4) -0.005(4)
C14 0.104(11) 0.035(7) 0.053(8) 0.009(6) -0.016(7) 0.007(7)
F7 0.063(4) 0.049(4) 0.035(3) 0.005(3) 0.003(3) -0.026(3)
F6 0.097(8) 0.026(5) 0.062(6) 0.000 0.022(6) 0.000
F5 0.134(10) 0.189(14) 0.152(12) 0.004(11) 0.063(9) 0.007(10)
B2 0.14(2) 0.18(3) 0.078(15) 0.040(16) 0.074(15) 0.08(2)

loop_
_geom_bond_atom_site_label_1
_geom_bond_atom_site_label_2
_geom_bond_distance
_geom_bond_site_symmetry_2
_geom_bond_publ_flag
Ag1 N1 2.181(7) . ?
Ag1 N3 2.183(7) . ?
Ag1 N5 2.515(9) . ?
Ag1 Ag1 3.2896(14) 2_758 ?
Ag2 N2 2.146(7) . ?
Ag2 N2 2.146(7) 6_585 ?
Ag3 N4 2.154(15) . ?
Ag3 N4 2.154(15) 6_575 ?
N4 C7 1.365(19) . ?
N4 H4A 0.9000 . ?
N4 H4B 0.9000 . ?
C7 C8 1.480(18) . ?
C7 H7A 0.9700 . ?
C7 H7B 0.9700 . ?
Ag3A N6A 1.83(4) . ?
Ag3A N4A 2.33(3) . ?
Ag3A N4A 2.33(3) 6_575 ?
N4A H4A1 0.9000 . ?
N4A H4A2 0.9000 . ?
N6A C15A 1.12(5) . ?
C15A C16A 1.43(5) . ?
C16A H16A 0.9600 . ?
C16A H16B 0.9600 . ?
C16A H16C 0.9600 . ?
O3A O3A 0.89(4) 5_879 ?
B1 F1 1.33(2) . ?
B1 F4 1.35(2) . ?
B1 F3 1.39(3) . ?
B1 F2 1.43(3) . ?
B1A F1A 1.32(2) . ?
B1A F4A 1.34(2) . ?
B1A F3A 1.39(3) . ?
B1A F2A 1.42(3) . ?
B3 F9 1.297(16) 6_575 ?
B3 F9 1.297(16) . ?
B3 F10 1.32(3) . ?
B3 F8 1.47(2) . ?
F8A F8A 1.01(6) 6_575 ?
F8A F9A 1.27(5) 6_575 ?
F9A F8A 1.27(5) 6_575 ?
N1 C4 1.340(11) . ?
N1 C3 1.361(11) . ?
N2 C1 1.463(12) . ?
N2 H2A 0.9000 . ?
N2 H2B 0.9000 . ?
N3 C9 1.317(12) . ?
N3 C10 1.331(12) . ?
N5 C13 1.124(13) . ?
C1 C2 1.516(12) . ?
C1 H1A 0.9700 . ?
C1 H1B 0.9700 . ?
C2 C3 1.383(12) . ?
C2 C6 1.392(12) . ?
C3 H3 0.9300 . ?
C4 C5 1.388(13) . ?
C4 H4 0.9300 . ?
C5 C6 1.377(12) . ?
C5 H5 0.9300 . ?
C6 H6 0.9300 . ?
C8 C12 1.377(16) . ?
C8 C9 1.385(13) . ?
C9 H9 0.9300 . ?
C10 C11 1.400(14) . ?
C10 H10 0.9300 . ?
C11 C12 1.367(16) . ?
C11 H11 0.9300 . ?
C12 H12 0.9300 . ?
C13 C14 1.428(16) . ?
C14 H14C 0.9600 . ?
C14 H14B 0.9600 . ?
C14 H14A 0.9600 . ?
F7 B2 1.38(2) 2_757 ?
F7 B2 1.51(3) . ?
F6 B2 1.28(3) 2_757 ?
F6 B2 1.28(3) . ?
F5 B2 1.36(2) . ?
B2 B2 0.87(4) 2_757 ?
B2 F7 1.38(2) 2_757 ?
